data_4326255
loop_
_publ_author_name
'Hideki Sugimoto'
'Kazuhiro Kitayama'
'Kenji Ashikari'
'Chikako Matsunami'
'Naomi Ueda'
'Keisuke Umakoshi'
'Yuko Hosokoshi'
'Yoichi Sasaki'
'Shinobu Itoh'

_publ_contact_author_email sugimoto@mls.eng.osaka-u.ac.jp
_publ_contact_author_name 'Hideki Sugimoto'
_publ_section_title
;
 Synthesis and Properties of Oxo-carboxylato- and Dioxo-Bridged Diosmium
 Complexes of Tris(2-pyridylmethyl)amine
;
_journal_name_full 'Inorganic Chemistry'
_journal_page_first 9014
_journal_page_last 9023
_journal_paper_doi 10.1021/ic201230k
_journal_volume 50
_journal_year 2011
_chemical_formula_moiety 'C47 H47 F18 N10 O3 Os2 P3 '
_chemical_formula_sum 'C47 H47 F18 N10 O3 Os2 P3'
_chemical_formula_weight 1615.25
_space_group_IT_number 14
_symmetry_cell_setting monoclinic
_symmetry_Int_Tables_number 14
_symmetry_space_group_name_Hall '-P 2yn'
_symmetry_space_group_name_H-M 'P 1 21/n 1'
_cell_angle_alpha 90.0000
_cell_angle_beta 100.4270(10)
_cell_angle_gamma 90.0000
_cell_formula_units_Z 4
_cell_length_a 12.0808(12)
_cell_length_b 19.3190(18)
_cell_length_c 23.521(2)
_cell_measurement_reflns_used 16369
_cell_measurement_temperature 113.1
_cell_measurement_theta_max 27.5
_cell_measurement_theta_min 3.1
_cell_volume 5398.9(9)
_computing_cell_refinement CrystalClear
_computing_data_collection CrystalClear
_computing_data_reduction CrystalStructure
_computing_publication_material 'CrystalStructure 3.8'
_computing_structure_refinement SHELXL
_computing_structure_solution SIR2002
_diffrn_ambient_temperature 113
_diffrn_measured_fraction_theta_full 0.983
_diffrn_measured_fraction_theta_max 0.983
_diffrn_measurement_device_type 'Rigaku Mercury'
_diffrn_measurement_method \w
_diffrn_radiation_type 'Mo K\a'
_diffrn_radiation_wavelength 0.71075
_diffrn_reflns_av_R_equivalents 0.045
_diffrn_reflns_limit_h_max 11
_diffrn_reflns_limit_h_min -15
_diffrn_reflns_limit_k_max 25
_diffrn_reflns_limit_k_min -25
_diffrn_reflns_limit_l_max 28
_diffrn_reflns_limit_l_min -30
_diffrn_reflns_number 39226
_diffrn_reflns_theta_full 27.49
_diffrn_reflns_theta_max 27.49
_exptl_absorpt_coefficient_mu 4.903
_exptl_absorpt_correction_T_max 0.394
_exptl_absorpt_correction_T_min 0.263
_exptl_absorpt_correction_type multi-scan
_exptl_absorpt_process_details 'Jacobson, R. (1998) Private communication'
_exptl_crystal_colour blue
_exptl_crystal_density_diffrn 1.987
_exptl_crystal_description prism
_exptl_crystal_F_000 3128.00
_exptl_crystal_size_max 0.40
_exptl_crystal_size_mid 0.30
_exptl_crystal_size_min 0.19
_refine_diff_density_max 4.39
_refine_diff_density_min -1.61
_refine_ls_extinction_method none
_refine_ls_goodness_of_fit_ref 0.656
_refine_ls_hydrogen_treatment refall
_refine_ls_number_parameters 749
_refine_ls_number_reflns 12192
_refine_ls_R_factor_gt 0.0365
_refine_ls_shift/su_max 0.0030
_refine_ls_structure_factor_coef Fsqd
_refine_ls_weighting_details 'w = 1/[\s^2^(Fo^2^)+(0.2000P)^2^+0.0000P] where P=(Fo^2^+2Fc^2^)/3'
_refine_ls_weighting_scheme calc
_refine_ls_wR_factor_ref 0.1568
_reflns_number_gt 10587
_reflns_number_total 12192
_reflns_threshold_expression F^2^>2.0\s(F^2^)
_cod_data_source_file ic201230k_si_002_3.cif
_cod_data_source_block '__3'
_cod_original_formula_sum 'C47 H47 F18 N10 O3 Os2 P3 '
_cod_database_code 4326255

loop_
_symmetry_equiv_pos_site_id
_symmetry_equiv_pos_as_xyz
1 +X,+Y,+Z
2 1/2-X,1/2+Y,1/2-Z
3 -X,-Y,-Z
4 1/2+X,1/2-Y,1/2+Z

loop_
_atom_site_label
_atom_site_type_symbol
_atom_site_fract_x
_atom_site_fract_y
_atom_site_fract_z
_atom_site_U_iso_or_equiv
_atom_site_adp_type
_atom_site_occupancy
_atom_site_symmetry_multiplicity
_atom_site_calc_flag
_atom_site_refinement_flags
Os(1) Os 0.326776(14) 0.228614(9) 0.821346(8) 0.01341(8) Uani 1.00 1 d .
Os(2) Os 0.100550(14) 0.183404(9) 0.891428(8) 0.01427(8) Uani 1.00 1 d .
P(1) P 0.91024(12) 0.38658(7) 1.07153(6) 0.0223(2) Uani 1.00 1 d .
P(2) P 0.55188(12) 0.18943(7) 1.08366(7) 0.0247(3) Uani 1.00 1 d .
P(3) P 0.14068(12) 0.09167(7) 1.16637(7) 0.0237(2) Uani 1.00 1 d .
F(1) F 0.9644(3) 0.45018(18) 1.04210(17) 0.0394(8) Uani 1.00 1 d .
F(2) F 0.9056(2) 0.34429(18) 1.01268(15) 0.0298(7) Uani 1.00 1 d .
F(3) F 0.8586(4) 0.32250(19) 1.09979(17) 0.0435(9) Uani 1.00 1 d .
F(4) F 0.9180(3) 0.42960(17) 1.12974(17) 0.0406(9) Uani 1.00 1 d .
F(5) F 1.0338(3) 0.3561(2) 1.09365(18) 0.0436(9) Uani 1.00 1 d .
F(6) F 0.7884(3) 0.4163(2) 1.04843(19) 0.0472(10) Uani 1.00 1 d .
F(7) F 0.5195(3) 0.1564(2) 1.01974(19) 0.0501(10) Uani 1.00 1 d .
F(8) F 0.4734(3) 0.2546(2) 1.06190(18) 0.0394(8) Uani 1.00 1 d .
F(9) F 0.5827(3) 0.22264(19) 1.14622(18) 0.0392(8) Uani 1.00 1 d .
F(10) F 0.6274(3) 0.1238(2) 1.1046(2) 0.0565(11) Uani 1.00 1 d .
F(11) F 0.6569(3) 0.2267(2) 1.0645(2) 0.0553(12) Uani 1.00 1 d .
F(12) F 0.4459(3) 0.1520(2) 1.10210(19) 0.0448(9) Uani 1.00 1 d .
F(13) F 0.0978(3) 0.0731(2) 1.09968(19) 0.0500(10) Uani 1.00 1 d .
F(14) F 0.1080(3) 0.17119(19) 1.1530(2) 0.0446(9) Uani 1.00 1 d .
F(15) F 0.1811(3) 0.1105(2) 1.23307(17) 0.0443(9) Uani 1.00 1 d .
F(16) F 0.1727(3) 0.0133(2) 1.18001(19) 0.0515(11) Uani 1.00 1 d .
F(17) F 0.2641(3) 0.1068(2) 1.1545(2) 0.0530(11) Uani 1.00 1 d .
F(18) F 0.0173(3) 0.0786(2) 1.1793(2) 0.0455(9) Uani 1.00 1 d .
O(1) O 0.2486(2) 0.21301(18) 0.88410(15) 0.0177(6) Uani 1.00 1 d .
O(2) O 0.1963(3) 0.18370(17) 0.76209(16) 0.0191(7) Uani 1.00 1 d .
O(3) O 0.0671(3) 0.13875(18) 0.80948(16) 0.0219(7) Uani 1.00 1 d .
N(1) N 0.4182(3) 0.2390(2) 0.7536(2) 0.0176(8) Uani 1.00 1 d .
N(2) N 0.4048(3) 0.1328(2) 0.82752(19) 0.0177(8) Uani 1.00 1 d .
N(3) N 0.2778(3) 0.3275(2) 0.79402(19) 0.0174(8) Uani 1.00 1 d .
N(4) N 0.4671(3) 0.27316(18) 0.86808(19) 0.0158(8) Uani 1.00 1 d .
N(5) N 0.1223(3) 0.2189(2) 0.97525(18) 0.0159(8) Uani 1.00 1 d .
N(6) N 0.0392(3) 0.2814(2) 0.87096(19) 0.0164(8) Uani 1.00 1 d .
N(7) N -0.0620(3) 0.1636(2) 0.90657(19) 0.0171(7) Uani 1.00 1 d .
N(8) N 0.1650(3) 0.0951(2) 0.9326(2) 0.0197(8) Uani 1.00 1 d .
N(9) N 0.7219(5) 0.1552(4) 0.7302(3) 0.0566(18) Uani 1.00 1 d .
N(10) N 0.3319(6) 0.4174(3) 0.9772(3) 0.066(2) Uani 1.00 1 d .
C(1) C 0.4305(4) 0.1677(2) 0.7300(2) 0.0212(9) Uani 1.00 1 d .
C(2) C 0.4507(4) 0.1173(2) 0.7810(2) 0.0180(9) Uani 1.00 1 d .
C(3) C 0.5121(4) 0.0558(2) 0.7789(2) 0.0256(10) Uani 1.00 1 d .
C(4) C 0.5231(4) 0.0099(2) 0.8258(2) 0.0272(11) Uani 1.00 1 d .
C(5) C 0.4741(4) 0.0267(2) 0.8736(2) 0.0254(10) Uani 1.00 1 d .
C(6) C 0.4178(4) 0.0891(2) 0.8736(2) 0.0218(10) Uani 1.00 1 d .
C(7) C 0.3465(4) 0.2846(2) 0.7098(2) 0.0212(9) Uani 1.00 1 d .
C(8) C 0.3014(3) 0.3431(2) 0.7409(2) 0.0180(9) Uani 1.00 1 d .
C(9) C 0.2853(4) 0.4092(2) 0.7182(2) 0.0270(11) Uani 1.00 1 d .
C(10) C 0.2421(4) 0.4603(2) 0.7503(2) 0.0252(11) Uani 1.00 1 d .
C(11) C 0.2221(4) 0.4443(2) 0.8056(2) 0.0290(11) Uani 1.00 1 d .
C(12) C 0.2410(4) 0.3777(2) 0.8257(2) 0.0208(9) Uani 1.00 1 d .
C(13) C 0.5320(4) 0.2711(2) 0.7749(2) 0.0262(11) Uani 1.00 1 d .
C(14) C 0.5484(4) 0.2904(2) 0.8379(2) 0.0191(9) Uani 1.00 1 d .
C(15) C 0.6474(4) 0.3232(2) 0.8649(2) 0.0224(10) Uani 1.00 1 d .
C(16) C 0.6604(4) 0.3397(2) 0.9234(2) 0.0275(11) Uani 1.00 1 d .
C(17) C 0.5769(4) 0.3224(2) 0.9525(2) 0.0278(11) Uani 1.00 1 d .
C(18) C 0.4820(4) 0.2893(2) 0.9254(2) 0.0198(9) Uani 1.00 1 d .
C(19) C 0.1358(4) 0.2960(2) 0.9716(2) 0.0176(9) Uani 1.00 1 d .
C(20) C 0.0595(4) 0.3245(2) 0.9166(2) 0.0183(9) Uani 1.00 1 d .
C(21) C 0.0206(4) 0.3920(2) 0.9143(2) 0.0247(10) Uani 1.00 1 d .
C(22) C -0.0421(4) 0.4148(2) 0.8615(2) 0.0265(11) Uani 1.00 1 d .
C(23) C -0.0640(4) 0.3721(2) 0.8152(2) 0.0268(11) Uani 1.00 1 d .
C(24) C -0.0213(4) 0.3048(2) 0.8208(2) 0.0241(10) Uani 1.00 1 d .
C(25) C 0.0240(3) 0.1986(2) 1.0035(2) 0.0187(9) Uani 1.00 1 d .
C(26) C -0.0798(4) 0.1844(2) 0.9584(2) 0.0170(9) Uani 1.00 1 d .
C(27) C -0.1870(4) 0.1880(2) 0.9727(2) 0.0241(11) Uani 1.00 1 d .
C(28) C -0.2778(4) 0.1683(2) 0.9305(2) 0.0280(11) Uani 1.00 1 d .
C(29) C -0.2593(4) 0.1445(2) 0.8771(2) 0.0261(11) Uani 1.00 1 d .
C(30) C -0.1489(4) 0.1431(2) 0.8666(2) 0.0231(10) Uani 1.00 1 d .
C(31) C 0.2273(4) 0.1830(2) 1.0062(2) 0.0177(9) Uani 1.00 1 d .
C(32) C 0.2242(4) 0.1081(2) 0.9863(2) 0.0193(9) Uani 1.00 1 d .
C(33) C 0.2806(4) 0.0555(2) 1.0201(2) 0.0243(10) Uani 1.00 1 d .
C(34) C 0.2735(5) -0.0110(3) 0.9979(2) 0.0342(13) Uani 1.00 1 d .
C(35) C 0.2102(5) -0.0253(2) 0.9447(2) 0.0309(12) Uani 1.00 1 d .
C(36) C 0.1547(4) 0.0296(2) 0.9125(2) 0.0242(10) Uani 1.00 1 d .
C(37) C 0.1146(3) 0.1447(2) 0.7667(2) 0.0157(8) Uani 1.00 1 d .
C(38) C 0.0723(3) 0.0987(2) 0.7154(2) 0.0184(9) Uani 1.00 1 d .
C(39) C -0.0014(4) 0.0442(2) 0.7226(2) 0.0248(10) Uani 1.00 1 d .
C(40) C -0.0306(5) -0.0034(3) 0.6791(2) 0.0314(12) Uani 1.00 1 d .
C(41) C 0.0115(4) 0.0026(3) 0.6280(2) 0.0320(12) Uani 1.00 1 d .
C(42) C 0.0794(4) 0.0587(3) 0.6188(2) 0.0274(11) Uani 1.00 1 d .
C(43) C 0.1109(4) 0.1061(2) 0.6634(2) 0.0238(10) Uani 1.00 1 d .
C(44) C 0.7645(5) 0.1765(3) 0.6955(3) 0.0426(16) Uani 1.00 1 d .
C(45) C 0.8156(7) 0.2046(4) 0.6491(3) 0.0528(19) Uani 1.00 1 d .
C(46) C 0.2918(6) 0.4414(3) 1.0143(3) 0.0480(18) Uani 1.00 1 d .
C(47) C 0.2372(6) 0.4724(3) 1.0575(3) 0.0470(16) Uani 1.00 1 d .
H(1) H 0.4946 0.1665 0.7091 0.025 Uiso 1.00 1 c R
H(2) H 0.3613 0.1547 0.7027 0.025 Uiso 1.00 1 c R
H(3) H 0.5456 0.0455 0.7463 0.031 Uiso 1.00 1 c R
H(4) H 0.5635 -0.0322 0.8252 0.033 Uiso 1.00 1 c R
H(5) H 0.4795 -0.0042 0.9054 0.030 Uiso 1.00 1 c R
H(6) H 0.3874 0.1017 0.9066 0.026 Uiso 1.00 1 c R
H(7) H 0.3920 0.3031 0.6823 0.025 Uiso 1.00 1 c R
H(8) H 0.2834 0.2575 0.6878 0.025 Uiso 1.00 1 c R
H(9) H 0.3033 0.4197 0.6815 0.032 Uiso 1.00 1 c R
H(10) H 0.2265 0.5054 0.7348 0.030 Uiso 1.00 1 c R
H(11) H 0.1959 0.4788 0.8288 0.035 Uiso 1.00 1 c R
H(12) H 0.2277 0.3667 0.8633 0.025 Uiso 1.00 1 c R
H(13) H 0.5399 0.3131 0.7518 0.031 Uiso 1.00 1 c R
H(14) H 0.5915 0.2380 0.7689 0.031 Uiso 1.00 1 c R
H(15) H 0.7049 0.3340 0.8437 0.027 Uiso 1.00 1 c R
H(16) H 0.7263 0.3626 0.9425 0.033 Uiso 1.00 1 c R
H(17) H 0.5847 0.3336 0.9924 0.033 Uiso 1.00 1 c R
H(18) H 0.4253 0.2772 0.9468 0.024 Uiso 1.00 1 c R
H(19) H 0.2153 0.3074 0.9706 0.021 Uiso 1.00 1 c R
H(20) H 0.1154 0.3182 1.0063 0.021 Uiso 1.00 1 c R
H(21) H 0.0357 0.4217 0.9470 0.030 Uiso 1.00 1 c R
H(22) H -0.0697 0.4610 0.8582 0.032 Uiso 1.00 1 c R
H(23) H -0.1075 0.3875 0.7798 0.032 Uiso 1.00 1 c R
H(24) H -0.0352 0.2747 0.7883 0.029 Uiso 1.00 1 c R
H(25) H 0.0079 0.2364 1.0293 0.022 Uiso 1.00 1 c R
H(26) H 0.0437 0.1567 1.0274 0.022 Uiso 1.00 1 c R
H(27) H -0.1976 0.2033 1.0097 0.029 Uiso 1.00 1 c R
H(28) H -0.3523 0.1712 0.9381 0.034 Uiso 1.00 1 c R
H(29) H -0.3204 0.1294 0.8485 0.031 Uiso 1.00 1 c R
H(30) H -0.1354 0.1274 0.8302 0.028 Uiso 1.00 1 c R
H(31) H 0.2304 0.1850 1.0485 0.021 Uiso 1.00 1 c R
H(32) H 0.2950 0.2062 0.9971 0.021 Uiso 1.00 1 c R
H(33) H 0.3229 0.0649 1.0574 0.029 Uiso 1.00 1 c R
H(34) H 0.3132 -0.0474 1.0199 0.041 Uiso 1.00 1 c R
H(35) H 0.2040 -0.0712 0.9301 0.037 Uiso 1.00 1 c R
H(36) H 0.1091 0.0206 0.8759 0.029 Uiso 1.00 1 c R
H(37) H -0.0307 0.0404 0.7573 0.030 Uiso 1.00 1 c R
H(38) H -0.0796 -0.0406 0.6839 0.038 Uiso 1.00 1 c R
H(39) H -0.0062 -0.0318 0.5989 0.038 Uiso 1.00 1 c R
H(40) H 0.1035 0.0644 0.5828 0.033 Uiso 1.00 1 c R
H(41) H 0.1591 0.1436 0.6584 0.029 Uiso 1.00 1 c R
H(42) H 0.8956 0.1923 0.6556 0.063 Uiso 1.00 1 c R
H(43) H 0.8078 0.2551 0.6484 0.063 Uiso 1.00 1 c R
H(44) H 0.7779 0.1854 0.6121 0.063 Uiso 1.00 1 c R
H(45) H 0.2649 0.5198 1.0651 0.056 Uiso 1.00 1 c R
H(46) H 0.2537 0.4452 1.0932 0.056 Uiso 1.00 1 c R
H(47) H 0.1557 0.4733 1.0435 0.056 Uiso 1.00 1 c R

loop_
_atom_site_aniso_label
_atom_site_aniso_U_11
_atom_site_aniso_U_22
_atom_site_aniso_U_33
_atom_site_aniso_U_12
_atom_site_aniso_U_13
_atom_site_aniso_U_23
Os(1) 0.01315(13) 0.01404(13) 0.01342(14) -0.00151(5) 0.00338(8) -0.00037(6)
Os(2) 0.01436(13) 0.01571(13) 0.01347(14) -0.00165(6) 0.00448(8) -0.00179(6)
P(1) 0.0291(6) 0.0213(6) 0.0178(6) 0.0016(5) 0.0081(5) 0.0008(4)
P(2) 0.0200(6) 0.0250(6) 0.0298(8) -0.0001(4) 0.0067(5) 0.0015(5)
P(3) 0.0265(6) 0.0217(6) 0.0253(7) 0.0023(5) 0.0114(5) 0.0002(5)
F(1) 0.059(2) 0.0319(18) 0.032(2) -0.0082(16) 0.0208(17) 0.0030(15)
F(2) 0.0342(17) 0.0348(17) 0.0207(17) 0.0020(14) 0.0059(13) -0.0031(13)
F(3) 0.069(2) 0.039(2) 0.0232(19) -0.0246(18) 0.0114(18) -0.0007(14)
F(4) 0.075(2) 0.0237(16) 0.029(2) -0.0051(16) 0.0259(18) -0.0052(14)
F(5) 0.042(2) 0.045(2) 0.038(2) 0.0134(16) -0.0088(16) -0.0074(17)
F(6) 0.041(2) 0.063(2) 0.039(2) 0.0194(18) 0.0103(17) -0.0031(19)
F(7) 0.057(2) 0.057(2) 0.040(2) 0.002(2) 0.019(2) -0.013(2)
F(8) 0.041(2) 0.0386(19) 0.039(2) 0.0112(16) 0.0066(17) 0.0094(17)
F(9) 0.0370(19) 0.040(2) 0.037(2) -0.0009(14) -0.0028(16) -0.0109(15)
F(10) 0.058(2) 0.047(2) 0.065(3) 0.028(2) 0.010(2) 0.010(2)
F(11) 0.030(2) 0.066(3) 0.075(3) -0.0094(17) 0.023(2) 0.010(2)
F(12) 0.0337(19) 0.054(2) 0.048(2) -0.0200(17) 0.0126(17) -0.0016(19)
F(13) 0.065(2) 0.051(2) 0.036(2) 0.003(2) 0.0118(19) -0.0013(18)
F(14) 0.056(2) 0.0295(18) 0.052(2) 0.0065(17) 0.020(2) 0.0068(17)
F(15) 0.039(2) 0.062(2) 0.029(2) 0.0165(18) -0.0025(15) -0.0119(18)
F(16) 0.080(3) 0.0243(19) 0.056(3) 0.0138(17) 0.028(2) 0.0079(16)
F(17) 0.037(2) 0.055(2) 0.075(3) -0.0018(18) 0.032(2) -0.006(2)
F(18) 0.0304(18) 0.051(2) 0.059(2) -0.0058(16) 0.0208(18) -0.0007(19)
O(1) 0.0186(15) 0.0216(16) 0.0133(16) -0.0009(13) 0.0043(12) -0.0061(13)
O(2) 0.0179(16) 0.0219(17) 0.0162(18) -0.0061(12) -0.0002(13) -0.0039(12)
O(3) 0.0210(16) 0.0260(18) 0.0200(19) -0.0073(13) 0.0071(14) -0.0047(14)
N(1) 0.0172(18) 0.0175(18) 0.019(2) -0.0004(14) 0.0060(16) -0.0004(15)
N(2) 0.0137(18) 0.0180(19) 0.020(2) -0.0017(13) 0.0001(15) -0.0036(15)
N(3) 0.0165(18) 0.0188(18) 0.017(2) -0.0001(14) 0.0030(15) 0.0007(15)
N(4) 0.0188(19) 0.0138(18) 0.014(2) 0.0007(13) 0.0020(15) 0.0021(13)
N(5) 0.0180(19) 0.0164(18) 0.013(2) -0.0003(14) 0.0017(15) -0.0014(14)
N(6) 0.0160(18) 0.0197(19) 0.015(2) -0.0029(14) 0.0052(15) 0.0014(15)
N(7) 0.0132(17) 0.0168(18) 0.021(2) -0.0033(14) 0.0025(15) 0.0022(16)
N(8) 0.0160(18) 0.0162(18) 0.027(2) -0.0006(14) 0.0038(16) 0.0001(16)
N(9) 0.039(3) 0.091(5) 0.044(3) 0.017(3) 0.020(2) 0.023(3)
N(10) 0.073(4) 0.043(3) 0.089(6) -0.011(3) 0.035(4) -0.016(3)
C(1) 0.025(2) 0.023(2) 0.016(2) 0.0021(19) 0.0061(19) -0.0017(19)
C(2) 0.020(2) 0.018(2) 0.017(2) -0.0035(17) 0.0048(17) -0.0050(17)
C(3) 0.022(2) 0.026(2) 0.028(2) 0.0022(19) 0.004(2) -0.010(2)
C(4) 0.026(2) 0.019(2) 0.037(3) 0.0052(19) 0.008(2) -0.004(2)
C(5) 0.027(2) 0.022(2) 0.027(2) 0.0011(19) 0.004(2) 0.005(2)
C(6) 0.018(2) 0.018(2) 0.031(2) -0.0008(17) 0.0061(19) 0.0012(19)
C(7) 0.023(2) 0.023(2) 0.020(2) -0.0002(19) 0.0097(19) 0.0002(19)
C(8) 0.018(2) 0.022(2) 0.012(2) -0.0057(17) -0.0003(17) -0.0001(18)
C(9) 0.026(2) 0.024(2) 0.028(2) -0.003(2) -0.002(2) 0.007(2)
C(10) 0.019(2) 0.021(2) 0.036(3) -0.0002(18) 0.007(2) 0.003(2)
C(11) 0.027(2) 0.017(2) 0.043(3) -0.0020(19) 0.008(2) -0.001(2)
C(12) 0.021(2) 0.020(2) 0.025(2) -0.0029(18) 0.0113(19) -0.0034(19)
C(13) 0.017(2) 0.031(2) 0.029(3) -0.0060(18) 0.001(2) -0.002(2)
C(14) 0.016(2) 0.017(2) 0.024(2) 0.0025(17) 0.0013(18) -0.0009(18)
C(15) 0.018(2) 0.023(2) 0.026(2) -0.0038(17) 0.002(2) 0.0043(19)
C(16) 0.023(2) 0.023(2) 0.034(3) -0.003(2) 0.000(2) 0.003(2)
C(17) 0.031(2) 0.019(2) 0.030(3) -0.0004(19) -0.002(2) 0.003(2)
C(18) 0.025(2) 0.018(2) 0.017(2) 0.0013(18) 0.0032(18) -0.0027(18)
C(19) 0.020(2) 0.016(2) 0.018(2) 0.0000(17) 0.0062(18) -0.0009(18)
C(20) 0.018(2) 0.021(2) 0.016(2) -0.0030(17) 0.0047(18) 0.0038(17)
C(21) 0.025(2) 0.017(2) 0.033(3) -0.0015(18) 0.008(2) 0.003(2)
C(22) 0.028(2) 0.024(2) 0.028(3) 0.009(2) 0.009(2) 0.006(2)
C(23) 0.023(2) 0.028(2) 0.029(2) -0.000(2) 0.004(2) 0.009(2)
C(24) 0.020(2) 0.024(2) 0.026(2) -0.0033(19) -0.001(2) 0.001(2)
C(25) 0.016(2) 0.023(2) 0.019(2) -0.0011(17) 0.0086(18) -0.0036(19)
C(26) 0.021(2) 0.011(2) 0.021(2) 0.0001(15) 0.0111(19) 0.0034(16)
C(27) 0.019(2) 0.021(2) 0.034(3) 0.0042(17) 0.009(2) 0.004(2)
C(28) 0.020(2) 0.023(2) 0.044(3) 0.0009(19) 0.012(2) 0.011(2)
C(29) 0.019(2) 0.028(2) 0.032(3) -0.0018(19) 0.003(2) 0.005(2)
C(30) 0.021(2) 0.016(2) 0.030(2) -0.0006(17) 0.001(2) 0.0021(19)
C(31) 0.021(2) 0.021(2) 0.013(2) 0.0014(16) 0.0060(18) -0.0008(16)
C(32) 0.020(2) 0.024(2) 0.016(2) -0.0015(18) 0.0082(17) 0.0034(18)
C(33) 0.026(2) 0.026(2) 0.020(2) 0.004(2) 0.004(2) 0.006(2)
C(34) 0.044(3) 0.026(2) 0.032(3) 0.006(2) 0.006(2) 0.008(2)
C(35) 0.044(3) 0.014(2) 0.037(3) 0.001(2) 0.015(2) -0.001(2)
C(36) 0.030(2) 0.016(2) 0.028(2) -0.0028(19) 0.009(2) -0.0030(19)
C(37) 0.017(2) 0.015(2) 0.014(2) 0.0005(15) -0.0011(16) 0.0020(16)
C(38) 0.017(2) 0.019(2) 0.018(2) -0.0009(16) 0.0008(17) -0.0017(17)
C(39) 0.027(2) 0.021(2) 0.028(2) -0.0078(19) 0.009(2) -0.000(2)
C(40) 0.036(2) 0.032(2) 0.023(2) -0.014(2) -0.000(2) -0.005(2)
C(41) 0.033(2) 0.031(2) 0.032(3) -0.010(2) 0.007(2) -0.011(2)
C(42) 0.031(2) 0.036(2) 0.016(2) -0.009(2) 0.006(2) -0.005(2)
C(43) 0.024(2) 0.024(2) 0.023(2) -0.0022(19) 0.0005(19) -0.005(2)
C(44) 0.031(3) 0.057(4) 0.041(4) 0.012(2) 0.009(2) 0.013(3)
C(45) 0.049(4) 0.067(4) 0.048(4) 0.011(3) 0.022(3) 0.022(4)
C(46) 0.043(3) 0.032(3) 0.068(5) -0.004(2) 0.008(3) 0.001(3)
C(47) 0.043(3) 0.044(3) 0.050(4) 0.002(2) -0.003(3) -0.001(3)

loop_
_atom_type_symbol
_atom_type_description
_atom_type_scat_dispersion_real
_atom_type_scat_dispersion_imag
_atom_type_scat_source
C C 0.003 0.002
;

International Tables for Crystallography

(1992, Vol. C, Tables 4.2.6.8 and 6.1.1.4)

;
H H 0.000 0.000
;

International Tables for Crystallography

(1992, Vol. C, Table 6.1.1.4)

;
F F 0.017 0.010
;

International Tables for Crystallography

(1992, Vol. C, Tables 4.2.6.8 and 6.1.1.4)

;
N N 0.006 0.003
;

International Tables for Crystallography

(1992, Vol. C, Tables 4.2.6.8 and 6.1.1.4)

;
O O 0.011 0.006
;

International Tables for Crystallography

(1992, Vol. C, Tables 4.2.6.8 and 6.1.1.4)

;
Os Os -1.216 7.603
;

International Tables for Crystallography

(1992, Vol. C, Tables 4.2.6.8 and 6.1.1.4)

;
P P 0.102 0.094
;

International Tables for Crystallography

(1992, Vol. C, Tables 4.2.6.8 and 6.1.1.4)

;

loop_
_geom_angle_atom_site_label_1
_geom_angle_atom_site_label_2
_geom_angle_atom_site_label_3
_geom_angle
_geom_angle_publ_flag
O(1) Os(1) O(2) 91.78(14) yes
O(1) Os(1) N(1) 175.97(15) yes
O(1) Os(1) N(2) 94.98(16) yes
O(1) Os(1) N(3) 103.40(16) yes
O(1) Os(1) N(4) 97.40(16) yes
O(2) Os(1) N(1) 88.30(15) yes
O(2) Os(1) N(2) 87.39(13) yes
O(2) Os(1) N(3) 92.14(14) yes
O(2) Os(1) N(4) 170.77(17) yes
N(1) Os(1) N(2) 81.00(16) yes
N(1) Os(1) N(3) 80.62(17) yes
N(1) Os(1) N(4) 82.48(17) yes
N(2) Os(1) N(3) 161.62(18) yes
N(2) Os(1) N(4) 90.92(14) yes
N(3) Os(1) N(4) 86.60(14) yes
O(1) Os(2) O(3) 93.90(14) yes
O(1) Os(2) N(5) 91.56(15) yes
O(1) Os(2) N(6) 90.41(15) yes
O(1) Os(2) N(7) 171.90(15) yes
O(1) Os(2) N(8) 90.56(15) yes
O(3) Os(2) N(5) 173.54(15) yes
O(3) Os(2) N(6) 99.39(15) yes
O(3) Os(2) N(7) 92.93(15) yes
O(3) Os(2) N(8) 94.96(15) yes
N(5) Os(2) N(6) 84.01(16) yes
N(5) Os(2) N(7) 81.90(16) yes
N(5) Os(2) N(8) 81.53(16) yes
N(6) Os(2) N(7) 84.18(16) yes
N(6) Os(2) N(8) 165.52(17) yes
N(7) Os(2) N(8) 93.18(16) yes
F(1) P(1) F(2) 88.3(2) yes
F(1) P(1) F(3) 178.6(2) yes
F(1) P(1) F(4) 90.3(2) yes
F(1) P(1) F(5) 89.6(2) yes
F(1) P(1) F(6) 90.0(2) yes
F(2) P(1) F(3) 90.5(2) yes
F(2) P(1) F(4) 178.4(2) yes
F(2) P(1) F(5) 88.7(2) yes
F(2) P(1) F(6) 90.2(2) yes
F(3) P(1) F(4) 90.8(2) yes
F(3) P(1) F(5) 89.5(2) yes
F(3) P(1) F(6) 90.9(2) yes
F(4) P(1) F(5) 90.4(2) yes
F(4) P(1) F(6) 90.7(2) yes
F(5) P(1) F(6) 178.9(2) yes
F(7) P(2) F(8) 89.0(2) yes
F(7) P(2) F(9) 179.3(2) yes
F(7) P(2) F(10) 90.2(2) yes
F(7) P(2) F(11) 89.2(2) yes
F(7) P(2) F(12) 90.2(2) yes
F(8) P(2) F(9) 90.3(2) yes
F(8) P(2) F(10) 178.8(2) yes
F(8) P(2) F(11) 90.6(2) yes
F(8) P(2) F(12) 89.1(2) yes
F(9) P(2) F(10) 90.5(2) yes
F(9) P(2) F(11) 90.8(2) yes
F(9) P(2) F(12) 89.8(2) yes
F(10) P(2) F(11) 90.4(2) yes
F(10) P(2) F(12) 89.9(2) yes
F(11) P(2) F(12) 179.3(2) yes
F(13) P(3) F(14) 89.9(2) yes
F(13) P(3) F(15) 178.9(2) yes
F(13) P(3) F(16) 90.5(2) yes
F(13) P(3) F(17) 90.9(2) yes
F(13) P(3) F(18) 90.2(2) yes
F(14) P(3) F(15) 89.7(2) yes
F(14) P(3) F(16) 179.5(2) yes
F(14) P(3) F(17) 89.7(2) yes
F(14) P(3) F(18) 89.0(2) yes
F(15) P(3) F(16) 89.9(2) yes
F(15) P(3) F(17) 90.1(2) yes
F(15) P(3) F(18) 88.8(2) yes
F(16) P(3) F(17) 90.5(2) yes
F(16) P(3) F(18) 90.7(2) yes
F(17) P(3) F(18) 178.3(2) yes
Os(1) O(1) Os(2) 135.67(17) yes
Os(1) O(2) C(37) 134.2(3) yes
Os(2) O(3) C(37) 131.8(3) yes
Os(1) N(1) C(1) 107.0(3) yes
Os(1) N(1) C(7) 104.9(3) yes
Os(1) N(1) C(13) 111.0(3) yes
C(1) N(1) C(7) 111.6(3) yes
C(1) N(1) C(13) 110.8(3) yes
C(7) N(1) C(13) 111.3(3) yes
Os(1) N(2) C(2) 113.0(3) yes
Os(1) N(2) C(6) 126.6(3) yes
C(2) N(2) C(6) 120.2(4) yes
Os(1) N(3) C(8) 113.1(3) yes
Os(1) N(3) C(12) 126.7(3) yes
C(8) N(3) C(12) 119.6(4) yes
Os(1) N(4) C(14) 115.7(3) yes
Os(1) N(4) C(18) 125.3(3) yes
C(14) N(4) C(18) 118.9(4) yes
Os(2) N(5) C(19) 105.8(2) yes
Os(2) N(5) C(25) 111.1(2) yes
Os(2) N(5) C(31) 105.0(3) yes
C(19) N(5) C(25) 112.6(3) yes
C(19) N(5) C(31) 113.1(3) yes
C(25) N(5) C(31) 109.0(3) yes
Os(2) N(6) C(20) 112.1(3) yes
Os(2) N(6) C(24) 128.9(3) yes
C(20) N(6) C(24) 118.8(4) yes
Os(2) N(7) C(26) 114.2(3) yes
Os(2) N(7) C(30) 125.1(3) yes
C(26) N(7) C(30) 119.7(4) yes
Os(2) N(8) C(32) 112.3(3) yes
Os(2) N(8) C(36) 127.8(3) yes
C(32) N(8) C(36) 119.9(4) yes
N(1) C(1) C(2) 107.9(4) yes
N(2) C(2) C(1) 117.6(4) yes
N(2) C(2) C(3) 121.0(4) yes
C(1) C(2) C(3) 121.4(4) yes
C(2) C(3) C(4) 118.7(5) yes
C(3) C(4) C(5) 119.5(4) yes
C(4) C(5) C(6) 118.7(5) yes
N(2) C(6) C(5) 121.8(5) yes
N(1) C(7) C(8) 108.8(4) yes
N(3) C(8) C(7) 115.8(4) yes
N(3) C(8) C(9) 121.2(4) yes
C(7) C(8) C(9) 123.0(4) yes
C(8) C(9) C(10) 118.8(5) yes
C(9) C(10) C(11) 119.3(5) yes
C(10) C(11) C(12) 118.7(5) yes
N(3) C(12) C(11) 122.3(5) yes
N(1) C(13) C(14) 112.2(4) yes
N(4) C(14) C(13) 118.4(4) yes
N(4) C(14) C(15) 121.0(4) yes
C(13) C(14) C(15) 120.5(4) yes
C(14) C(15) C(16) 119.1(5) yes
C(15) C(16) C(17) 118.6(4) yes
C(16) C(17) C(18) 121.1(5) yes
N(4) C(18) C(17) 121.2(5) yes
N(5) C(19) C(20) 110.2(3) yes
N(6) C(20) C(19) 116.2(4) yes
N(6) C(20) C(21) 122.7(4) yes
C(19) C(20) C(21) 121.0(4) yes
C(20) C(21) C(22) 117.1(5) yes
C(21) C(22) C(23) 121.1(5) yes
C(22) C(23) C(24) 118.5(5) yes
N(6) C(24) C(23) 121.8(5) yes
N(5) C(25) C(26) 110.8(4) yes
N(7) C(26) C(25) 116.4(4) yes
N(7) C(26) C(27) 122.9(4) yes
C(25) C(26) C(27) 120.6(4) yes
C(26) C(27) C(28) 117.4(5) yes
C(27) C(28) C(29) 119.9(5) yes
C(28) C(29) C(30) 118.6(4) yes
N(7) C(30) C(29) 121.4(5) yes
N(5) C(31) C(32) 108.5(3) yes
N(8) C(32) C(31) 116.2(4) yes
N(8) C(32) C(33) 121.2(4) yes
C(31) C(32) C(33) 122.5(4) yes
C(32) C(33) C(34) 118.2(4) yes
C(33) C(34) C(35) 121.1(5) yes
C(34) C(35) C(36) 118.3(5) yes
N(8) C(36) C(35) 121.0(4) yes
O(2) C(37) O(3) 127.1(4) yes
O(2) C(37) C(38) 116.1(4) yes
O(3) C(37) C(38) 116.8(4) yes
C(37) C(38) C(39) 118.2(4) yes
C(37) C(38) C(43) 121.5(4) yes
C(39) C(38) C(43) 120.1(4) yes
C(38) C(39) C(40) 119.6(5) yes
C(39) C(40) C(41) 120.2(5) yes
C(40) C(41) C(42) 121.0(5) yes
C(41) C(42) C(43) 118.7(5) yes
C(38) C(43) C(42) 120.3(4) yes
N(9) C(44) C(45) 177.8(7) yes
N(10) C(46) C(47) 176.7(8) yes
N(1) C(1) H(1) 110.1 no
N(1) C(1) H(2) 110.1 no
C(2) C(1) H(1) 110.1 no
C(2) C(1) H(2) 110.1 no
H(1) C(1) H(2) 108.5 no
C(2) C(3) H(3) 120.7 no
C(4) C(3) H(3) 120.6 no
C(3) C(4) H(4) 120.2 no
C(5) C(4) H(4) 120.2 no
C(4) C(5) H(5) 120.6 no
C(6) C(5) H(5) 120.6 no
N(2) C(6) H(6) 119.1 no
C(5) C(6) H(6) 119.1 no
N(1) C(7) H(7) 109.9 no
N(1) C(7) H(8) 109.9 no
C(8) C(7) H(7) 109.9 no
C(8) C(7) H(8) 109.9 no
H(7) C(7) H(8) 108.3 no
C(8) C(9) H(9) 120.6 no
C(10) C(9) H(9) 120.6 no
C(9) C(10) H(10) 120.4 no
C(11) C(10) H(10) 120.3 no
C(10) C(11) H(11) 120.7 no
C(12) C(11) H(11) 120.7 no
N(3) C(12) H(12) 118.9 no
C(11) C(12) H(12) 118.8 no
N(1) C(13) H(13) 109.2 no
N(1) C(13) H(14) 109.2 no
C(14) C(13) H(13) 109.2 no
C(14) C(13) H(14) 109.2 no
H(13) C(13) H(14) 107.9 no
C(14) C(15) H(15) 120.4 no
C(16) C(15) H(15) 120.4 no
C(15) C(16) H(16) 120.7 no
C(17) C(16) H(16) 120.7 no
C(16) C(17) H(17) 119.5 no
C(18) C(17) H(17) 119.5 no
N(4) C(18) H(18) 119.4 no
C(17) C(18) H(18) 119.4 no
N(5) C(19) H(19) 109.6 no
N(5) C(19) H(20) 109.6 no
C(20) C(19) H(19) 109.6 no
C(20) C(19) H(20) 109.6 no
H(19) C(19) H(20) 108.1 no
C(20) C(21) H(21) 121.5 no
C(22) C(21) H(21) 121.4 no
C(21) C(22) H(22) 119.5 no
C(23) C(22) H(22) 119.5 no
C(22) C(23) H(23) 120.7 no
C(24) C(23) H(23) 120.7 no
N(6) C(24) H(24) 119.1 no
C(23) C(24) H(24) 119.1 no
N(5) C(25) H(25) 109.5 no
N(5) C(25) H(26) 109.5 no
C(26) C(25) H(25) 109.5 no
C(26) C(25) H(26) 109.5 no
H(25) C(25) H(26) 108.1 no
C(26) C(27) H(27) 121.3 no
C(28) C(27) H(27) 121.3 no
C(27) C(28) H(28) 120.1 no
C(29) C(28) H(28) 120.1 no
C(28) C(29) H(29) 120.7 no
C(30) C(29) H(29) 120.7 no
N(7) C(30) H(30) 119.3 no
C(29) C(30) H(30) 119.3 no
N(5) C(31) H(31) 110.0 no
N(5) C(31) H(32) 110.0 no
C(32) C(31) H(31) 110.0 no
C(32) C(31) H(32) 110.0 no
H(31) C(31) H(32) 108.4 no
C(32) C(33) H(33) 120.9 no
C(34) C(33) H(33) 120.9 no
C(33) C(34) H(34) 119.4 no
C(35) C(34) H(34) 119.4 no
C(34) C(35) H(35) 120.8 no
C(36) C(35) H(35) 120.8 no
N(8) C(36) H(36) 119.5 no
C(35) C(36) H(36) 119.5 no
C(38) C(39) H(37) 120.2 no
C(40) C(39) H(37) 120.2 no
C(39) C(40) H(38) 119.9 no
C(41) C(40) H(38) 119.9 no
C(40) C(41) H(39) 119.5 no
C(42) C(41) H(39) 119.5 no
C(41) C(42) H(40) 120.6 no
C(43) C(42) H(40) 120.7 no
C(38) C(43) H(41) 119.8 no
C(42) C(43) H(41) 119.8 no
C(44) C(45) H(42) 109.5 no
C(44) C(45) H(43) 109.5 no
C(44) C(45) H(44) 109.5 no
H(42) C(45) H(43) 109.5 no
H(42) C(45) H(44) 109.5 no
H(43) C(45) H(44) 109.5 no
C(46) C(47) H(45) 109.5 no
C(46) C(47) H(46) 109.5 no
C(46) C(47) H(47) 109.5 no
H(45) C(47) H(46) 109.5 no
H(45) C(47) H(47) 109.5 no
H(46) C(47) H(47) 109.5 no

loop_
_geom_bond_atom_site_label_1
_geom_bond_atom_site_label_2
_geom_bond_distance
_geom_bond_publ_flag
Os(1) O(1) 1.914(3) yes
Os(1) O(2) 2.094(3) yes
Os(1) N(1) 2.106(4) yes
Os(1) N(2) 2.070(3) yes
Os(1) N(3) 2.068(4) yes
Os(1) N(4) 2.037(3) yes
Os(2) O(1) 1.916(3) yes
Os(2) O(3) 2.083(3) yes
Os(2) N(5) 2.059(4) yes
Os(2) N(6) 2.058(4) yes
Os(2) N(7) 2.094(4) yes
Os(2) N(8) 2.044(4) yes
P(1) F(1) 1.607(4) yes
P(1) F(2) 1.600(3) yes
P(1) F(3) 1.586(4) yes
P(1) F(4) 1.590(4) yes
P(1) F(5) 1.602(4) yes
P(1) F(6) 1.581(4) yes
P(2) F(7) 1.615(4) yes
P(2) F(8) 1.603(4) yes
P(2) F(9) 1.587(4) yes
P(2) F(10) 1.588(4) yes
P(2) F(11) 1.593(5) yes
P(2) F(12) 1.597(4) yes
P(3) F(13) 1.601(4) yes
P(3) F(14) 1.603(3) yes
P(3) F(15) 1.599(4) yes
P(3) F(16) 1.580(4) yes
P(3) F(17) 1.593(4) yes
P(3) F(18) 1.594(4) yes
O(2) C(37) 1.261(5) yes
O(3) C(37) 1.251(6) yes
N(1) C(1) 1.501(6) yes
N(1) C(7) 1.505(6) yes
N(1) C(13) 1.509(6) yes
N(2) C(2) 1.348(7) yes
N(2) C(6) 1.361(6) yes
N(3) C(8) 1.364(6) yes
N(3) C(12) 1.346(6) yes
N(4) C(14) 1.353(7) yes
N(4) C(18) 1.363(6) yes
N(5) C(19) 1.503(6) yes
N(5) C(25) 1.514(6) yes
N(5) C(31) 1.512(6) yes
N(6) C(20) 1.346(6) yes
N(6) C(24) 1.349(6) yes
N(7) C(26) 1.337(7) yes
N(7) C(30) 1.336(6) yes
N(8) C(32) 1.357(6) yes
N(8) C(36) 1.349(6) yes
N(9) C(44) 1.119(11) yes
N(10) C(46) 1.169(12) yes
C(1) C(2) 1.530(7) yes
C(2) C(3) 1.406(7) yes
C(3) C(4) 1.404(8) yes
C(4) C(5) 1.399(8) yes
C(5) C(6) 1.384(7) yes
C(7) C(8) 1.501(7) yes
C(8) C(9) 1.385(7) yes
C(9) C(10) 1.401(8) yes
C(10) C(11) 1.400(9) yes
C(11) C(12) 1.376(7) yes
C(13) C(14) 1.508(8) yes
C(14) C(15) 1.400(6) yes
C(15) C(16) 1.392(8) yes
C(16) C(17) 1.360(9) yes
C(17) C(18) 1.367(7) yes
C(19) C(20) 1.547(6) yes
C(20) C(21) 1.384(6) yes
C(21) C(22) 1.403(7) yes
C(22) C(23) 1.354(8) yes
C(23) C(24) 1.396(7) yes
C(25) C(26) 1.514(6) yes
C(26) C(27) 1.397(7) yes
C(27) C(28) 1.392(7) yes
C(28) C(29) 1.393(9) yes
C(29) C(30) 1.401(7) yes
C(31) C(32) 1.519(6) yes
C(32) C(33) 1.390(7) yes
C(33) C(34) 1.383(7) yes
C(34) C(35) 1.371(8) yes
C(35) C(36) 1.402(7) yes
C(37) C(38) 1.510(6) yes
C(38) C(39) 1.410(7) yes
C(38) C(43) 1.392(8) yes
C(39) C(40) 1.374(7) yes
C(40) C(41) 1.393(9) yes
C(41) C(42) 1.399(8) yes
C(42) C(43) 1.394(7) yes
C(44) C(45) 1.452(12) yes
C(46) C(47) 1.437(12) yes
C(1) H(1) 0.990 no
C(1) H(2) 0.990 no
C(3) H(3) 0.950 no
C(4) H(4) 0.950 no
C(5) H(5) 0.950 no
C(6) H(6) 0.950 no
C(7) H(7) 0.990 no
C(7) H(8) 0.990 no
C(9) H(9) 0.950 no
C(10) H(10) 0.950 no
C(11) H(11) 0.950 no
C(12) H(12) 0.950 no
C(13) H(13) 0.990 no
C(13) H(14) 0.990 no
C(15) H(15) 0.950 no
C(16) H(16) 0.950 no
C(17) H(17) 0.950 no
C(18) H(18) 0.950 no
C(19) H(19) 0.990 no
C(19) H(20) 0.990 no
C(21) H(21) 0.950 no
C(22) H(22) 0.950 no
C(23) H(23) 0.950 no
C(24) H(24) 0.950 no
C(25) H(25) 0.990 no
C(25) H(26) 0.990 no
C(27) H(27) 0.950 no
C(28) H(28) 0.950 no
C(29) H(29) 0.950 no
C(30) H(30) 0.950 no
C(31) H(31) 0.990 no
C(31) H(32) 0.990 no
C(33) H(33) 0.950 no
C(34) H(34) 0.950 no
C(35) H(35) 0.950 no
C(36) H(36) 0.950 no
C(39) H(37) 0.950 no
C(40) H(38) 0.950 no
C(41) H(39) 0.950 no
C(42) H(40) 0.950 no
C(43) H(41) 0.950 no
C(45) H(42) 0.980 no
C(45) H(43) 0.980 no
C(45) H(44) 0.980 no
C(47) H(45) 0.980 no
C(47) H(46) 0.980 no
C(47) H(47) 0.980 no

loop_
_geom_contact_atom_site_label_1
_geom_contact_atom_site_label_2
_geom_contact_distance
_geom_contact_site_symmetry_2
F(1) F(1) 2.997(5) 3_767
F(1) C(21) 3.391(7) 1_655
F(1) C(21) 3.211(6) 3_667
F(1) C(22) 3.472(6) 3_667
F(1) C(47) 3.277(8) 1_655
F(1) C(47) 3.404(7) 3_667
F(2) C(16) 3.308(6) .
F(2) C(19) 3.241(6) 1_655
F(2) C(20) 3.198(6) 1_655
F(2) C(21) 3.049(7) 1_655
F(2) C(25) 3.182(6) 1_655
F(2) C(26) 3.359(5) 1_655
F(2) C(27) 3.298(5) 1_655
F(3) F(11) 3.053(6) .
F(3) C(1) 3.035(6) 4_555
F(3) C(7) 3.337(6) 4_555
F(4) C(1) 2.999(6) 4_555
F(4) C(3) 3.497(6) 4_555
F(4) C(11) 3.470(7) 3_667
F(4) C(22) 3.349(6) 3_667
F(5) N(9) 3.589(7) 4_555
F(5) C(19) 3.518(6) 1_655
F(5) C(44) 3.389(7) 4_555
F(5) C(47) 3.545(8) 1_655
F(6) N(10) 3.532(8) 3_667
F(6) C(16) 3.404(7) .
F(6) C(17) 3.581(6) .
F(6) C(42) 3.296(7) 4_555
F(6) C(46) 3.187(8) 3_667
F(6) C(47) 3.262(8) 3_667
F(7) C(18) 3.369(6) .
F(7) C(28) 3.509(8) 1_655
F(7) C(31) 3.524(6) .
F(7) C(33) 3.485(7) .
F(8) C(17) 3.327(7) .
F(8) C(18) 3.300(6) .
F(8) C(31) 3.326(6) .
F(8) C(45) 3.143(10) 4_455
F(9) O(2) 3.351(5) 4_555
F(9) C(7) 3.269(6) 4_555
F(9) C(8) 3.380(5) 4_555
F(9) C(43) 3.343(6) 4_555
F(9) C(45) 3.531(9) 4_455
F(10) C(5) 3.233(7) 3_657
F(10) C(8) 3.559(6) 4_555
F(10) C(9) 3.056(7) 4_555
F(10) C(35) 3.106(8) 3_657
F(11) F(3) 3.053(6) .
F(11) C(17) 3.220(7) .
F(11) C(27) 3.202(8) 1_655
F(11) C(28) 3.567(9) 1_655
F(12) F(17) 2.843(6) .
F(12) C(4) 3.546(6) 3_657
F(12) C(31) 3.203(5) .
F(12) C(32) 3.560(5) .
F(12) C(33) 3.130(6) .
F(12) C(45) 3.464(10) 4_455
F(13) C(25) 3.325(6) .
F(13) C(32) 3.373(7) .
F(13) C(33) 3.162(7) .
F(14) C(13) 3.354(8) 4_455
F(14) C(25) 3.519(6) .
F(14) C(44) 3.543(8) 4_455
F(14) C(45) 3.485(9) 4_455
F(15) C(13) 3.175(7) 4_455
F(15) C(15) 3.447(7) 4_455
F(15) C(23) 3.343(6) 4_555
F(16) C(29) 3.564(7) 3_557
F(16) C(30) 3.210(6) 3_557
F(16) C(39) 3.532(7) 3_557
F(17) F(12) 2.843(6) .
F(17) C(4) 3.388(6) 3_657
F(17) C(33) 3.353(7) .
F(18) C(7) 3.507(6) 4_455
F(18) C(8) 3.546(6) 4_455
F(18) C(9) 3.111(7) 4_455
F(18) C(36) 3.424(6) 3_557
F(18) C(39) 3.339(7) 3_557
O(2) F(9) 3.351(5) 4_454
N(9) F(5) 3.589(7) 4_454
N(9) C(1) 3.529(8) .
N(9) C(3) 3.531(9) .
N(9) C(13) 3.501(9) .
N(9) C(29) 3.429(9) 1_655
N(9) C(30) 3.312(8) 1_655
N(10) F(6) 3.532(8) 3_667
N(10) C(18) 3.422(9) .
N(10) C(19) 3.320(9) .
C(1) F(3) 3.035(6) 4_454
C(1) F(4) 2.999(6) 4_454
C(1) N(9) 3.529(8) .
C(3) F(4) 3.497(6) 4_454
C(3) N(9) 3.531(9) .
C(3) C(10) 3.541(7) 2_546
C(4) F(12) 3.546(6) 3_657
C(4) F(17) 3.388(6) 3_657
C(4) C(10) 3.509(7) 2_546
C(5) F(10) 3.233(7) 3_657
C(7) F(3) 3.337(6) 4_454
C(7) F(9) 3.269(6) 4_454
C(7) F(18) 3.507(6) 4_554
C(8) F(9) 3.380(5) 4_454
C(8) F(10) 3.559(6) 4_454
C(8) F(18) 3.546(6) 4_554
C(9) F(10) 3.056(7) 4_454
C(9) F(18) 3.111(7) 4_554
C(10) C(3) 3.541(7) 2_556
C(10) C(4) 3.509(7) 2_556
C(10) C(38) 3.489(6) 2_556
C(10) C(39) 3.482(7) 2_556
C(11) F(4) 3.470(7) 3_667
C(11) C(41) 3.500(7) 2_556
C(11) C(42) 3.501(7) 2_556
C(13) F(14) 3.354(8) 4_554
C(13) F(15) 3.175(7) 4_554
C(13) N(9) 3.501(9) .
C(15) F(15) 3.447(7) 4_554
C(15) C(28) 3.411(7) 1_655
C(16) F(2) 3.308(6) .
C(16) F(6) 3.404(7) .
C(16) C(27) 3.544(7) 1_655
C(16) C(28) 3.392(7) 1_655
C(17) F(6) 3.581(6) .
C(17) F(8) 3.327(7) .
C(17) F(11) 3.220(7) .
C(17) C(28) 3.541(7) 1_655
C(18) F(7) 3.369(6) .
C(18) F(8) 3.300(6) .
C(18) N(10) 3.422(9) .
C(19) F(2) 3.241(6) 1_455
C(19) F(5) 3.518(6) 1_455
C(19) N(10) 3.320(9) .
C(19) C(46) 3.430(8) .
C(20) F(2) 3.198(6) 1_455
C(21) F(1) 3.391(7) 1_455
C(21) F(1) 3.211(6) 3_667
C(21) F(2) 3.049(7) 1_455
C(22) F(1) 3.472(6) 3_667
C(22) F(4) 3.349(6) 3_667
C(23) F(15) 3.343(6) 4_454
C(25) F(2) 3.182(6) 1_455
C(25) F(13) 3.325(6) .
C(25) F(14) 3.519(6) .
C(26) F(2) 3.359(5) 1_455
C(27) F(2) 3.298(5) 1_455
C(27) F(11) 3.202(8) 1_455
C(27) C(16) 3.544(7) 1_455
C(28) F(7) 3.509(8) 1_455
C(28) F(11) 3.567(9) 1_455
C(28) C(15) 3.411(7) 1_455
C(28) C(16) 3.392(7) 1_455
C(28) C(17) 3.541(7) 1_455
C(28) C(34) 3.471(8) 3_557
C(29) F(16) 3.564(7) 3_557
C(29) N(9) 3.429(9) 1_455
C(30) F(16) 3.210(6) 3_557
C(30) N(9) 3.312(8) 1_455
C(31) F(7) 3.524(6) .
C(31) F(8) 3.326(6) .
C(31) F(12) 3.203(5) .
C(32) F(12) 3.560(5) .
C(32) F(13) 3.373(7) .
C(33) F(7) 3.485(7) .
C(33) F(12) 3.130(6) .
C(33) F(13) 3.162(7) .
C(33) F(17) 3.353(7) .
C(34) C(28) 3.471(8) 3_557
C(35) F(10) 3.106(8) 3_657
C(36) F(18) 3.424(6) 3_557
C(38) C(10) 3.489(6) 2_546
C(39) F(16) 3.532(7) 3_557
C(39) F(18) 3.339(7) 3_557
C(39) C(10) 3.482(7) 2_546
C(41) C(11) 3.500(7) 2_546
C(41) C(46) 3.577(9) 4_454
C(41) C(47) 3.461(8) 4_454
C(42) F(6) 3.296(7) 4_454
C(42) C(11) 3.501(7) 2_546
C(43) F(9) 3.343(6) 4_454
C(44) F(5) 3.389(7) 4_454
C(44) F(14) 3.543(8) 4_554
C(45) F(8) 3.143(10) 4_554
C(45) F(9) 3.531(9) 4_554
C(45) F(12) 3.464(10) 4_554
C(45) F(14) 3.485(9) 4_554
C(46) F(6) 3.187(8) 3_667
C(46) C(19) 3.430(8) .
C(46) C(41) 3.577(9) 4_555
C(47) F(1) 3.277(8) 1_455
C(47) F(1) 3.404(7) 3_667
C(47) F(5) 3.545(8) 1_455
C(47) F(6) 3.262(8) 3_667
C(47) C(41) 3.461(8) 4_555
P(1) H(1) 3.372 4_555
P(1) H(2) 3.341 4_555
P(1) H(16) 3.453 .
P(1) H(20) 3.409 1_655
P(1) H(21) 3.597 1_655
P(1) H(25) 3.350 1_655
P(1) H(47) 3.569 1_655
P(2) H(8) 3.522 4_555
P(2) H(17) 3.582 .
P(2) H(32) 3.404 .
P(2) H(42) 3.578 4_455
P(3) H(13) 3.129 4_455
P(3) H(26) 3.500 .
P(3) H(37) 3.515 3_557
F(1) H(20) 3.331 1_655
F(1) H(21) 2.597 1_655
F(1) H(21) 2.489 3_667
F(1) H(22) 2.997 3_667
F(1) H(45) 3.441 3_667
F(1) H(46) 3.485 1_655
F(1) H(47) 2.348 1_655
F(1) H(47) 2.699 3_667
F(2) H(16) 2.499 .
F(2) H(20) 2.615 1_655
F(2) H(21) 2.823 1_655
F(2) H(25) 2.419 1_655
F(2) H(27) 2.991 1_655
F(3) H(1) 2.799 4_555
F(3) H(2) 2.454 4_555
F(3) H(7) 3.087 4_555
F(3) H(8) 2.860 4_555
F(3) H(25) 3.140 1_655
F(3) H(27) 3.120 1_655
F(3) H(41) 3.056 4_555
F(4) H(1) 2.677 4_555
F(4) H(2) 2.548 4_555
F(4) H(3) 2.931 4_555
F(4) H(11) 2.543 3_667
F(4) H(21) 3.492 3_667
F(4) H(22) 2.778 3_667
F(5) H(1) 2.874 4_555
F(5) H(2) 3.592 4_555
F(5) H(20) 2.542 1_655
F(5) H(25) 2.751 1_655
F(5) H(44) 3.011 4_555
F(5) H(46) 3.168 1_655
F(5) H(47) 3.053 1_655
F(6) H(11) 3.505 3_667
F(6) H(16) 2.677 .
F(6) H(17) 3.029 .
F(6) H(40) 2.538 4_555
F(6) H(41) 3.455 4_555
F(6) H(45) 2.906 3_667
F(6) H(47) 3.195 3_667
F(7) H(5) 3.427 3_657
F(7) H(6) 3.034 .
F(7) H(17) 3.596 .
F(7) H(18) 2.995 .
F(7) H(27) 3.585 1_655
F(7) H(28) 2.691 1_655
F(7) H(32) 2.835 .
F(7) H(33) 3.211 .
F(7) H(34) 3.174 3_657
F(8) H(17) 2.758 .
F(8) H(18) 2.699 .
F(8) H(19) 3.598 .
F(8) H(31) 3.191 .
F(8) H(32) 2.578 .
F(8) H(41) 3.494 4_555
F(8) H(42) 2.747 4_455
F(8) H(43) 3.106 4_455
F(8) H(44) 3.053 4_455
F(9) H(8) 2.475 4_555
F(9) H(41) 2.740 4_555
F(9) H(42) 2.835 4_455
F(9) H(43) 3.358 4_455
F(10) H(4) 3.544 3_657
F(10) H(5) 2.638 3_657
F(10) H(8) 3.363 4_555
F(10) H(9) 2.664 4_555
F(10) H(34) 3.469 3_657
F(10) H(35) 2.539 3_657
F(11) H(8) 3.041 4_555
F(11) H(17) 2.714 .
F(11) H(27) 2.404 1_655
F(11) H(28) 3.143 1_655
F(11) H(35) 3.433 3_657
F(11) H(41) 3.337 4_555
F(12) H(4) 2.893 3_657
F(12) H(5) 3.011 3_657
F(12) H(31) 2.753 .
F(12) H(32) 2.980 .
F(12) H(33) 2.362 .
F(12) H(42) 3.358 4_455
F(12) H(43) 2.800 4_455
F(13) H(26) 2.350 .
F(13) H(31) 3.064 .
F(13) H(33) 3.064 .
F(13) H(35) 3.586 3_557
F(13) H(36) 3.220 3_557
F(14) H(7) 2.860 4_455
F(14) H(13) 2.619 4_455
F(14) H(14) 3.278 4_455
F(14) H(25) 3.201 .
F(14) H(26) 2.930 .
F(14) H(31) 3.102 .
F(14) H(43) 2.822 4_455
F(15) H(13) 2.356 4_455
F(15) H(14) 3.282 4_455
F(15) H(15) 2.780 4_455
F(15) H(23) 2.592 4_555
F(15) H(37) 3.465 3_557
F(15) H(38) 2.830 3_557
F(16) H(4) 3.232 3_657
F(16) H(29) 3.416 3_557
F(16) H(30) 2.758 3_557
F(16) H(36) 3.482 3_557
F(16) H(37) 2.665 3_557
F(17) H(4) 2.507 3_657
F(17) H(23) 3.075 4_555
F(17) H(31) 2.879 .
F(17) H(33) 2.638 .
F(17) H(43) 2.728 4_455
F(18) H(7) 2.750 4_455
F(18) H(9) 2.596 4_455
F(18) H(13) 2.682 4_455
F(18) H(35) 3.361 3_557
F(18) H(36) 2.640 3_557
F(18) H(37) 2.729 3_557
F(18) H(38) 3.253 3_557
O(2) H(10) 3.566 2_546
N(2) H(10) 3.143 2_546
N(2) H(29) 3.269 1_655
N(4) H(28) 3.171 1_655
N(9) H(1) 2.709 .
N(9) H(3) 3.076 .
N(9) H(14) 2.529 .
N(9) H(29) 2.960 1_655
N(9) H(30) 2.706 1_655
N(10) H(12) 2.917 .
N(10) H(17) 3.417 .
N(10) H(18) 3.069 .
N(10) H(19) 2.540 .
N(10) H(20) 3.411 .
N(10) H(21) 3.521 .
N(10) H(39) 3.157 2_556
N(10) H(40) 3.325 2_556
C(2) H(10) 3.018 2_546
C(2) H(29) 2.938 1_655
C(3) H(10) 3.005 2_546
C(3) H(11) 3.556 2_546
C(3) H(29) 2.756 1_655
C(4) H(10) 3.095 2_546
C(4) H(29) 2.970 1_655
C(4) H(33) 3.354 3_657
C(5) H(10) 3.210 2_546
C(5) H(29) 3.314 1_655
C(5) H(33) 3.216 3_657
C(5) H(34) 3.272 3_657
C(6) H(10) 3.246 2_546
C(6) H(28) 3.318 1_655
C(6) H(29) 3.412 1_655
C(9) H(35) 3.534 2_556
C(9) H(36) 3.490 2_556
C(13) H(29) 3.543 1_655
C(14) H(28) 3.357 1_655
C(14) H(29) 3.479 1_655
C(14) H(38) 3.338 2_556
C(15) H(28) 3.403 1_655
C(15) H(38) 2.929 2_556
C(15) H(39) 3.465 2_556
C(15) H(45) 3.522 3_667
C(16) H(27) 3.571 1_655
C(16) H(28) 3.281 1_655
C(16) H(38) 3.432 2_556
C(16) H(39) 3.091 2_556
C(16) H(45) 2.857 3_667
C(17) H(28) 3.081 1_655
C(17) H(39) 3.122 2_556
C(18) H(28) 3.014 1_655
C(18) H(39) 3.525 2_556
C(19) H(44) 3.456 4_455
C(21) H(47) 3.546 .
C(22) H(3) 3.573 2_556
C(22) H(15) 3.390 1_455
C(22) H(47) 3.556 3_567
C(23) H(15) 3.075 1_455
C(24) H(15) 3.492 1_455
C(27) H(16) 3.566 1_455
C(27) H(34) 3.135 3_557
C(27) H(35) 3.246 3_557
C(28) H(34) 2.680 3_557
C(29) H(14) 3.366 1_455
C(29) H(34) 3.222 3_557
C(31) H(43) 3.520 4_455
C(31) H(44) 3.535 4_455
C(33) H(5) 3.258 3_657
C(34) H(5) 3.422 3_657
C(34) H(28) 3.497 3_557
C(35) H(9) 3.130 2_546
C(36) H(9) 3.172 2_546
C(37) H(10) 3.310 2_546
C(37) H(42) 3.488 1_455
C(38) H(10) 3.082 2_546
C(38) H(42) 2.952 1_455
C(39) H(10) 3.375 2_546
C(39) H(42) 3.392 1_455
C(40) H(45) 3.317 4_454
C(40) H(46) 3.199 4_454
C(41) H(11) 3.527 2_546
C(41) H(45) 3.108 4_454
C(41) H(46) 3.234 4_454
C(42) H(11) 3.172 2_546
C(43) H(10) 3.417 2_546
C(43) H(11) 3.373 2_546
C(43) H(42) 3.066 1_455
C(44) H(1) 3.340 .
C(44) H(14) 3.175 .
C(44) H(24) 3.508 1_655
C(44) H(30) 3.319 1_655
C(44) H(46) 3.350 4_554
C(45) H(31) 3.214 4_554
C(45) H(46) 3.212 4_554
C(46) H(19) 2.877 .
C(46) H(20) 3.178 .
C(46) H(21) 3.232 .
C(46) H(39) 3.348 4_555
C(46) H(44) 3.385 4_455
C(47) H(16) 3.217 3_667
C(47) H(20) 3.443 .
C(47) H(21) 3.368 .
C(47) H(22) 3.337 3_567
C(47) H(39) 3.285 4_555
C(47) H(44) 3.311 4_455
H(1) P(1) 3.372 4_454
H(1) F(3) 2.799 4_454
H(1) F(4) 2.677 4_454
H(1) F(5) 2.874 4_454
H(1) N(9) 2.709 .
H(1) C(44) 3.340 .
H(2) P(1) 3.341 4_454
H(2) F(3) 2.454 4_454
H(2) F(4) 2.548 4_454
H(2) F(5) 3.592 4_454
H(2) H(10) 3.490 2_546
H(2) H(11) 3.522 2_546
H(3) F(4) 2.931 4_454
H(3) N(9) 3.076 .
H(3) C(22) 3.573 2_546
H(3) H(10) 3.483 2_546
H(3) H(11) 3.381 2_546
H(3) H(22) 3.008 2_546
H(3) H(23) 3.227 2_546
H(3) H(29) 3.102 1_655
H(4) F(10) 3.544 3_657
H(4) F(12) 2.893 3_657
H(4) F(16) 3.232 3_657
H(4) F(17) 2.507 3_657
H(4) H(23) 3.043 2_546
H(4) H(29) 3.425 1_655
H(4) H(33) 2.923 3_657
H(5) F(7) 3.427 3_657
H(5) F(10) 2.638 3_657
H(5) F(12) 3.011 3_657
H(5) C(33) 3.258 3_657
H(5) C(34) 3.422 3_657
H(5) H(33) 2.663 3_657
H(5) H(34) 2.960 3_657
H(6) F(7) 3.034 .
H(6) H(28) 3.376 1_655
H(7) F(3) 3.087 4_454
H(7) F(14) 2.860 4_554
H(7) F(18) 2.750 4_554
H(8) P(2) 3.522 4_454
H(8) F(3) 2.860 4_454
H(8) F(9) 2.475 4_454
H(8) F(10) 3.363 4_454
H(8) F(11) 3.041 4_454
H(9) F(10) 2.664 4_454
H(9) F(18) 2.596 4_554
H(9) C(35) 3.130 2_556
H(9) C(36) 3.172 2_556
H(9) H(35) 2.616 2_556
H(9) H(36) 2.694 2_556
H(10) O(2) 3.566 2_556
H(10) N(2) 3.143 2_556
H(10) C(2) 3.018 2_556
H(10) C(3) 3.005 2_556
H(10) C(4) 3.095 2_556
H(10) C(5) 3.210 2_556
H(10) C(6) 3.246 2_556
H(10) C(37) 3.310 2_556
H(10) C(38) 3.082 2_556
H(10) C(39) 3.375 2_556
H(10) C(43) 3.417 2_556
H(10) H(2) 3.490 2_556
H(10) H(3) 3.483 2_556
H(10) H(36) 3.561 2_556
H(11) F(4) 2.543 3_667
H(11) F(6) 3.505 3_667
H(11) C(3) 3.556 2_556
H(11) C(41) 3.527 2_556
H(11) C(42) 3.172 2_556
H(11) C(43) 3.373 2_556
H(11) H(2) 3.522 2_556
H(11) H(3) 3.381 2_556
H(11) H(40) 3.333 2_556
H(12) N(10) 2.917 .
H(13) P(3) 3.129 4_554
H(13) F(14) 2.619 4_554
H(13) F(15) 2.356 4_554
H(13) F(18) 2.682 4_554
H(13) H(38) 3.201 2_556
H(14) F(14) 3.278 4_554
H(14) F(15) 3.282 4_554
H(14) N(9) 2.529 .
H(14) C(29) 3.366 1_655
H(14) C(44) 3.175 .
H(14) H(29) 2.884 1_655
H(15) F(15) 2.780 4_554
H(15) C(22) 3.390 1_655
H(15) C(23) 3.075 1_655
H(15) C(24) 3.492 1_655
H(15) H(23) 3.115 1_655
H(15) H(38) 2.869 2_556
H(15) H(45) 3.526 3_667
H(16) P(1) 3.453 .
H(16) F(2) 2.499 .
H(16) F(6) 2.677 .
H(16) C(27) 3.566 1_655
H(16) C(47) 3.217 3_667
H(16) H(27) 3.507 1_655
H(16) H(39) 3.353 2_556
H(16) H(45) 2.282 3_667
H(16) H(47) 3.465 3_667
H(17) P(2) 3.582 .
H(17) F(6) 3.029 .
H(17) F(7) 3.596 .
H(17) F(8) 2.758 .
H(17) F(11) 2.714 .
H(17) N(10) 3.417 .
H(17) H(28) 3.523 1_655
H(17) H(39) 3.396 2_556
H(17) H(40) 2.878 4_555
H(18) F(7) 2.995 .
H(18) F(8) 2.699 .
H(18) N(10) 3.069 .
H(18) H(28) 3.413 1_655
H(19) F(8) 3.598 .
H(19) N(10) 2.540 .
H(19) C(46) 2.877 .
H(19) H(44) 3.279 4_455
H(20) P(1) 3.409 1_455
H(20) F(1) 3.331 1_455
H(20) F(2) 2.615 1_455
H(20) F(5) 2.542 1_455
H(20) N(10) 3.411 .
H(20) C(46) 3.178 .
H(20) C(47) 3.443 .
H(20) H(44) 2.878 4_455
H(20) H(46) 3.429 .
H(20) H(47) 3.136 .
H(21) P(1) 3.597 1_455
H(21) F(1) 2.597 1_455
H(21) F(1) 2.489 3_667
H(21) F(2) 2.823 1_455
H(21) F(4) 3.492 3_667
H(21) N(10) 3.521 .
H(21) C(46) 3.232 .
H(21) C(47) 3.368 .
H(21) H(47) 2.657 .
H(21) H(47) 3.114 3_567
H(22) F(1) 2.997 3_667
H(22) F(4) 2.778 3_667
H(22) C(47) 3.337 3_567
H(22) H(3) 3.008 2_556
H(22) H(45) 3.239 3_567
H(22) H(46) 3.233 3_567
H(22) H(47) 2.983 3_567
H(23) F(15) 2.592 4_454
H(23) F(17) 3.075 4_454
H(23) H(3) 3.227 2_556
H(23) H(4) 3.043 2_556
H(23) H(15) 3.115 1_455
H(24) C(44) 3.508 1_455
H(24) H(42) 3.468 1_455
H(24) H(43) 3.509 1_455
H(25) P(1) 3.350 1_455
H(25) F(2) 2.419 1_455
H(25) F(3) 3.140 1_455
H(25) F(5) 2.751 1_455
H(25) F(14) 3.201 .
H(26) P(3) 3.500 .
H(26) F(13) 2.350 .
H(26) F(14) 2.930 .
H(27) F(2) 2.991 1_455
H(27) F(3) 3.120 1_455
H(27) F(7) 3.585 1_455
H(27) F(11) 2.404 1_455
H(27) C(16) 3.571 1_455
H(27) H(16) 3.507 1_455
H(27) H(34) 3.339 3_557
H(27) H(35) 2.926 3_557
H(28) F(7) 2.691 1_455
H(28) F(11) 3.143 1_455
H(28) N(4) 3.171 1_455
H(28) C(6) 3.318 1_455
H(28) C(14) 3.357 1_455
H(28) C(15) 3.403 1_455
H(28) C(16) 3.281 1_455
H(28) C(17) 3.081 1_455
H(28) C(18) 3.014 1_455
H(28) C(34) 3.497 3_557
H(28) H(6) 3.376 1_455
H(28) H(17) 3.523 1_455
H(28) H(18) 3.413 1_455
H(28) H(34) 2.598 3_557
H(29) F(16) 3.416 3_557
H(29) N(2) 3.269 1_455
H(29) N(9) 2.960 1_455
H(29) C(2) 2.938 1_455
H(29) C(3) 2.756 1_455
H(29) C(4) 2.970 1_455
H(29) C(5) 3.314 1_455
H(29) C(6) 3.412 1_455
H(29) C(13) 3.543 1_455
H(29) C(14) 3.479 1_455
H(29) H(3) 3.102 1_455
H(29) H(4) 3.425 1_455
H(29) H(14) 2.884 1_455
H(29) H(34) 3.465 3_557
H(30) F(16) 2.758 3_557
H(30) N(9) 2.706 1_455
H(30) C(44) 3.319 1_455
H(31) F(8) 3.191 .
H(31) F(12) 2.753 .
H(31) F(13) 3.064 .
H(31) F(14) 3.102 .
H(31) F(17) 2.879 .
H(31) C(45) 3.214 4_455
H(31) H(43) 2.634 4_455
H(31) H(44) 2.920 4_455
H(32) P(2) 3.404 .
H(32) F(7) 2.835 .
H(32) F(8) 2.578 .
H(32) F(12) 2.980 .
H(32) H(44) 3.455 4_455
H(33) F(7) 3.211 .
H(33) F(12) 2.362 .
H(33) F(13) 3.064 .
H(33) F(17) 2.638 .
H(33) C(4) 3.354 3_657
H(33) C(5) 3.216 3_657
H(33) H(4) 2.923 3_657
H(33) H(5) 2.663 3_657
H(34) F(7) 3.174 3_657
H(34) F(10) 3.469 3_657
H(34) C(5) 3.272 3_657
H(34) C(27) 3.135 3_557
H(34) C(28) 2.680 3_557
H(34) C(29) 3.222 3_557
H(34) H(5) 2.960 3_657
H(34) H(27) 3.339 3_557
H(34) H(28) 2.598 3_557
H(34) H(29) 3.465 3_557
H(35) F(10) 2.539 3_657
H(35) F(11) 3.433 3_657
H(35) F(13) 3.586 3_557
H(35) F(18) 3.361 3_557
H(35) C(9) 3.534 2_546
H(35) C(27) 3.246 3_557
H(35) H(9) 2.616 2_546
H(35) H(27) 2.926 3_557
H(36) F(13) 3.220 3_557
H(36) F(16) 3.482 3_557
H(36) F(18) 2.640 3_557
H(36) C(9) 3.490 2_546
H(36) H(9) 2.694 2_546
H(36) H(10) 3.561 2_546
H(37) P(3) 3.515 3_557
H(37) F(15) 3.465 3_557
H(37) F(16) 2.665 3_557
H(37) F(18) 2.729 3_557
H(38) F(15) 2.830 3_557
H(38) F(18) 3.253 3_557
H(38) C(14) 3.338 2_546
H(38) C(15) 2.929 2_546
H(38) C(16) 3.432 2_546
H(38) H(13) 3.201 2_546
H(38) H(15) 2.869 2_546
H(38) H(45) 3.099 4_454
H(38) H(46) 3.232 4_454
H(39) N(10) 3.157 2_546
H(39) C(15) 3.465 2_546
H(39) C(16) 3.091 2_546
H(39) C(17) 3.122 2_546
H(39) C(18) 3.525 2_546
H(39) C(46) 3.348 4_454
H(39) C(47) 3.285 4_454
H(39) H(16) 3.353 2_546
H(39) H(17) 3.396 2_546
H(39) H(45) 2.747 4_454
H(39) H(46) 3.330 4_454
H(40) F(6) 2.538 4_454
H(40) N(10) 3.325 2_546
H(40) H(11) 3.333 2_546
H(40) H(17) 2.878 4_454
H(41) F(3) 3.056 4_454
H(41) F(6) 3.455 4_454
H(41) F(8) 3.494 4_454
H(41) F(9) 2.740 4_454
H(41) F(11) 3.337 4_454
H(41) H(42) 3.307 1_455
H(42) P(2) 3.578 4_554
H(42) F(8) 2.747 4_554
H(42) F(9) 2.835 4_554
H(42) F(12) 3.358 4_554
H(42) C(37) 3.488 1_655
H(42) C(38) 2.952 1_655
H(42) C(39) 3.392 1_655
H(42) C(43) 3.066 1_655
H(42) H(24) 3.468 1_655
H(42) H(41) 3.307 1_655
H(42) H(46) 3.354 4_554
H(43) F(8) 3.106 4_554
H(43) F(9) 3.358 4_554
H(43) F(12) 2.800 4_554
H(43) F(14) 2.822 4_554
H(43) F(17) 2.728 4_554
H(43) C(31) 3.520 4_554
H(43) H(24) 3.509 1_655
H(43) H(31) 2.634 4_554
H(44) F(5) 3.011 4_454
H(44) F(8) 3.053 4_554
H(44) C(19) 3.456 4_554
H(44) C(31) 3.535 4_554
H(44) C(46) 3.385 4_554
H(44) C(47) 3.311 4_554
H(44) H(19) 3.279 4_554
H(44) H(20) 2.878 4_554
H(44) H(31) 2.920 4_554
H(44) H(32) 3.455 4_554
H(44) H(46) 2.570 4_554
H(45) F(1) 3.441 3_667
H(45) F(6) 2.906 3_667
H(45) C(15) 3.522 3_667
H(45) C(16) 2.857 3_667
H(45) C(40) 3.317 4_555
H(45) C(41) 3.108 4_555
H(45) H(15) 3.526 3_667
H(45) H(16) 2.282 3_667
H(45) H(22) 3.239 3_567
H(45) H(38) 3.099 4_555
H(45) H(39) 2.747 4_555
H(46) F(1) 3.485 1_455
H(46) F(5) 3.168 1_455
H(46) C(40) 3.199 4_555
H(46) C(41) 3.234 4_555
H(46) C(44) 3.350 4_455
H(46) C(45) 3.212 4_455
H(46) H(20) 3.429 .
H(46) H(22) 3.233 3_567
H(46) H(38) 3.232 4_555
H(46) H(39) 3.330 4_555
H(46) H(42) 3.354 4_455
H(46) H(44) 2.570 4_455
H(47) P(1) 3.569 1_455
H(47) F(1) 2.348 1_455
H(47) F(1) 2.699 3_667
H(47) F(5) 3.053 1_455
H(47) F(6) 3.195 3_667
H(47) C(21) 3.546 .
H(47) C(22) 3.556 3_567
H(47) H(16) 3.465 3_667
H(47) H(20) 3.136 .
H(47) H(21) 2.657 .
H(47) H(21) 3.114 3_567
H(47) H(22) 2.983 3_567

loop_
_geom_torsion_atom_site_label_1
_geom_torsion_atom_site_label_2
_geom_torsion_atom_site_label_3
_geom_torsion_atom_site_label_4
_geom_torsion
O(1) Os(1) O(2) C(37) -17.4(4)
O(2) Os(1) O(1) Os(2) -9.5(2)
O(1) Os(1) N(1) C(1) 33(2)
O(1) Os(1) N(1) C(7) 151.7(19)
O(1) Os(1) N(1) C(13) -88(2)
N(1) Os(1) O(1) Os(2) -101(2)
O(1) Os(1) N(2) C(2) 166.2(3)
O(1) Os(1) N(2) C(6) -17.7(3)
N(2) Os(1) O(1) Os(2) -97.0(2)
O(1) Os(1) N(3) C(8) -164.9(3)
O(1) Os(1) N(3) C(12) 24.4(4)
N(3) Os(1) O(1) Os(2) 83.1(2)
O(1) Os(1) N(4) C(14) 177.8(3)
O(1) Os(1) N(4) C(18) -5.3(3)
N(4) Os(1) O(1) Os(2) 171.4(2)
O(2) Os(1) N(1) C(1) -58.1(2)
O(2) Os(1) N(1) C(7) 60.5(2)
O(2) Os(1) N(1) C(13) -179.2(3)
N(1) Os(1) O(2) C(37) 158.5(4)
O(2) Os(1) N(2) C(2) 74.6(3)
O(2) Os(1) N(2) C(6) -109.3(3)
N(2) Os(1) O(2) C(37) 77.5(4)
O(2) Os(1) N(3) C(8) -72.5(3)
O(2) Os(1) N(3) C(12) 116.7(4)
N(3) Os(1) O(2) C(37) -120.9(4)
O(2) Os(1) N(4) C(14) 3.3(10)
O(2) Os(1) N(4) C(18) -179.8(3)
N(4) Os(1) O(2) C(37) 157.1(7)
N(1) Os(1) N(2) C(2) -14.1(3)
N(1) Os(1) N(2) C(6) 162.0(4)
N(2) Os(1) N(1) C(1) 29.5(2)
N(2) Os(1) N(1) C(7) 148.1(3)
N(2) Os(1) N(1) C(13) -91.6(3)
N(1) Os(1) N(3) C(8) 15.4(3)
N(1) Os(1) N(3) C(12) -155.3(4)
N(3) Os(1) N(1) C(1) -150.6(3)
N(3) Os(1) N(1) C(7) -32.0(2)
N(3) Os(1) N(1) C(13) 88.4(3)
N(1) Os(1) N(4) C(14) 1.9(3)
N(1) Os(1) N(4) C(18) 178.7(3)
N(4) Os(1) N(1) C(1) 121.6(2)
N(4) Os(1) N(1) C(7) -119.7(2)
N(4) Os(1) N(1) C(13) 0.6(3)
N(2) Os(1) N(3) C(8) 15.6(6)
N(2) Os(1) N(3) C(12) -155.1(4)
N(3) Os(1) N(2) C(2) -14.3(6)
N(3) Os(1) N(2) C(6) 161.8(4)
N(2) Os(1) N(4) C(14) 82.7(3)
N(2) Os(1) N(4) C(18) -100.5(3)
N(4) Os(1) N(2) C(2) -96.3(3)
N(4) Os(1) N(2) C(6) 79.8(3)
N(3) Os(1) N(4) C(14) -79.1(3)
N(3) Os(1) N(4) C(18) 97.7(3)
N(4) Os(1) N(3) C(8) 98.3(3)
N(4) Os(1) N(3) C(12) -72.4(4)
O(1) Os(2) O(3) C(37) -15.5(4)
O(3) Os(2) O(1) Os(1) 19.6(2)
O(1) Os(2) N(5) C(19) 64.0(2)
O(1) Os(2) N(5) C(25) -173.5(2)
O(1) Os(2) N(5) C(31) -55.8(2)
N(5) Os(2) O(1) Os(1) -163.9(2)
O(1) Os(2) N(6) C(20) -80.4(3)
O(1) Os(2) N(6) C(24) 103.6(4)
N(6) Os(2) O(1) Os(1) -79.8(2)
O(1) Os(2) N(7) C(26) -33.3(12)
O(1) Os(2) N(7) C(30) 135.6(9)
N(7) Os(2) O(1) Os(1) -127.8(9)
O(1) Os(2) N(8) C(32) 69.9(3)
O(1) Os(2) N(8) C(36) -110.1(4)
N(8) Os(2) O(1) Os(1) 114.6(2)
O(3) Os(2) N(5) C(19) -148.2(12)
O(3) Os(2) N(5) C(25) -25.8(14)
O(3) Os(2) N(5) C(31) 91.9(13)
N(5) Os(2) O(3) C(37) -163.1(11)
O(3) Os(2) N(6) C(20) -174.5(3)
O(3) Os(2) N(6) C(24) 9.6(4)
N(6) Os(2) O(3) C(37) 75.6(4)
O(3) Os(2) N(7) C(26) 179.2(3)
O(3) Os(2) N(7) C(30) -11.8(4)
N(7) Os(2) O(3) C(37) 160.2(4)
O(3) Os(2) N(8) C(32) 163.9(3)
O(3) Os(2) N(8) C(36) -16.1(4)
N(8) Os(2) O(3) C(37) -106.4(4)
N(5) Os(2) N(6) C(20) 11.1(3)
N(5) Os(2) N(6) C(24) -164.8(4)
N(6) Os(2) N(5) C(19) -26.2(2)
N(6) Os(2) N(5) C(25) 96.2(3)
N(6) Os(2) N(5) C(31) -146.1(3)
N(5) Os(2) N(7) C(26) 3.1(3)
N(5) Os(2) N(7) C(30) 172.1(4)
N(7) Os(2) N(5) C(19) -111.2(3)
N(7) Os(2) N(5) C(25) 11.3(2)
N(7) Os(2) N(5) C(31) 129.0(3)
N(5) Os(2) N(8) C(32) -21.6(3)
N(5) Os(2) N(8) C(36) 158.4(4)
N(8) Os(2) N(5) C(19) 154.4(3)
N(8) Os(2) N(5) C(25) -83.2(3)
N(8) Os(2) N(5) C(31) 34.5(2)
N(6) Os(2) N(7) C(26) -81.6(3)
N(6) Os(2) N(7) C(30) 87.3(4)
N(7) Os(2) N(6) C(20) 93.5(3)
N(7) Os(2) N(6) C(24) -82.4(4)
N(6) Os(2) N(8) C(32) -23.9(8)
N(6) Os(2) N(8) C(36) 156.1(6)
N(8) Os(2) N(6) C(20) 13.4(8)
N(8) Os(2) N(6) C(24) -162.5(5)
N(7) Os(2) N(8) C(32) -102.9(3)
N(7) Os(2) N(8) C(36) 77.1(4)
N(8) Os(2) N(7) C(26) 84.1(3)
N(8) Os(2) N(7) C(30) -107.0(4)
Os(1) O(2) C(37) O(3) 25.0(7)
Os(1) O(2) C(37) C(38) -152.9(3)
Os(2) O(3) C(37) O(2) -3.2(7)
Os(2) O(3) C(37) C(38) 174.7(2)
Os(1) N(1) C(1) C(2) -38.5(4)
Os(1) N(1) C(7) C(8) 43.2(4)
Os(1) N(1) C(13) C(14) -2.6(4)
C(1) N(1) C(7) C(8) 158.8(4)
C(7) N(1) C(1) C(2) -152.8(4)
C(1) N(1) C(13) C(14) -121.5(4)
C(13) N(1) C(1) C(2) 82.7(5)
C(7) N(1) C(13) C(14) 113.8(4)
C(13) N(1) C(7) C(8) -77.0(5)
Os(1) N(2) C(2) C(1) -5.1(5)
Os(1) N(2) C(2) C(3) 176.8(3)
Os(1) N(2) C(6) C(5) -178.3(3)
C(2) N(2) C(6) C(5) -2.4(6)
C(6) N(2) C(2) C(1) 178.5(4)
C(6) N(2) C(2) C(3) 0.4(6)
Os(1) N(3) C(8) C(7) 6.0(4)
Os(1) N(3) C(8) C(9) -173.3(3)
Os(1) N(3) C(12) C(11) 172.7(3)
C(8) N(3) C(12) C(11) 2.5(7)
C(12) N(3) C(8) C(7) 177.5(4)
C(12) N(3) C(8) C(9) -1.8(6)
Os(1) N(4) C(14) C(13) -4.1(5)
Os(1) N(4) C(14) C(15) 178.1(3)
Os(1) N(4) C(18) C(17) -176.5(3)
C(14) N(4) C(18) C(17) 0.2(5)
C(18) N(4) C(14) C(13) 178.9(4)
C(18) N(4) C(14) C(15) 1.0(6)
Os(2) N(5) C(19) C(20) 36.1(4)
Os(2) N(5) C(25) C(26) -22.6(4)
Os(2) N(5) C(31) C(32) -41.5(4)
C(19) N(5) C(25) C(26) 95.9(4)
C(25) N(5) C(19) C(20) -85.4(4)
C(19) N(5) C(31) C(32) -156.4(4)
C(31) N(5) C(19) C(20) 150.5(4)
C(25) N(5) C(31) C(32) 77.6(4)
C(31) N(5) C(25) C(26) -137.8(3)
Os(2) N(6) C(20) C(19) 7.5(5)
Os(2) N(6) C(20) C(21) -176.2(4)
Os(2) N(6) C(24) C(23) 175.1(4)
C(20) N(6) C(24) C(23) -0.6(8)
C(24) N(6) C(20) C(19) -176.1(4)
C(24) N(6) C(20) C(21) 0.1(6)
Os(2) N(7) C(26) C(25) -17.4(5)
Os(2) N(7) C(26) C(27) 167.5(3)
Os(2) N(7) C(30) C(29) -166.9(3)
C(26) N(7) C(30) C(29) 1.5(7)
C(30) N(7) C(26) C(25) 173.0(4)
C(30) N(7) C(26) C(27) -2.1(6)
Os(2) N(8) C(32) C(31) 2.4(5)
Os(2) N(8) C(32) C(33) -176.1(4)
Os(2) N(8) C(36) C(35) 175.9(4)
C(32) N(8) C(36) C(35) -4.1(8)
C(36) N(8) C(32) C(31) -177.6(4)
C(36) N(8) C(32) C(33) 3.9(7)
N(1) C(1) C(2) N(2) 30.1(5)
N(1) C(1) C(2) C(3) -151.7(4)
N(2) C(2) C(3) C(4) 1.2(7)
C(1) C(2) C(3) C(4) -176.9(4)
C(2) C(3) C(4) C(5) -0.7(7)
C(3) C(4) C(5) C(6) -1.3(7)
C(4) C(5) C(6) N(2) 2.9(7)
N(1) C(7) C(8) N(3) -34.1(5)
N(1) C(7) C(8) C(9) 145.2(4)
N(3) C(8) C(9) C(10) -1.1(7)
C(7) C(8) C(9) C(10) 179.6(4)
C(8) C(9) C(10) C(11) 3.4(7)
C(9) C(10) C(11) C(12) -2.8(7)
C(10) C(11) C(12) N(3) -0.2(5)
N(1) C(13) C(14) N(4) 4.5(6)
N(1) C(13) C(14) C(15) -177.7(4)
N(4) C(14) C(15) C(16) -1.6(7)
C(13) C(14) C(15) C(16) -179.4(4)
C(14) C(15) C(16) C(17) 1.0(7)
C(15) C(16) C(17) C(18) 0.2(6)
C(16) C(17) C(18) N(4) -0.9(7)
N(5) C(19) C(20) N(6) -30.3(6)
N(5) C(19) C(20) C(21) 153.4(4)
N(6) C(20) C(21) C(22) -0.1(6)
C(19) C(20) C(21) C(22) 176.0(5)
C(20) C(21) C(22) C(23) 0.5(8)
C(21) C(22) C(23) C(24) -0.9(8)
C(22) C(23) C(24) N(6) 1.0(8)
N(5) C(25) C(26) N(7) 26.7(5)
N(5) C(25) C(26) C(27) -158.1(4)
N(7) C(26) C(27) C(28) 0.5(7)
C(25) C(26) C(27) C(28) -174.4(4)
C(26) C(27) C(28) C(29) 1.6(7)
C(27) C(28) C(29) C(30) -2.2(8)
C(28) C(29) C(30) N(7) 0.6(7)
N(5) C(31) C(32) N(8) 27.0(6)
N(5) C(31) C(32) C(33) -154.6(4)
N(8) C(32) C(33) C(34) -1.0(8)
C(31) C(32) C(33) C(34) -179.4(5)
C(32) C(33) C(34) C(35) -1.8(9)
C(33) C(34) C(35) C(36) 1.6(10)
C(34) C(35) C(36) N(8) 1.4(9)
O(2) C(37) C(38) C(39) 166.6(4)
O(2) C(37) C(38) C(43) -8.6(6)
O(3) C(37) C(38) C(39) -11.6(6)
O(3) C(37) C(38) C(43) 173.2(4)
C(37) C(38) C(39) C(40) -172.2(4)
C(37) C(38) C(43) C(42) 173.5(4)
C(39) C(38) C(43) C(42) -1.7(7)
C(43) C(38) C(39) C(40) 3.1(7)
C(38) C(39) C(40) C(41) -0.7(8)
C(39) C(40) C(41) C(42) -3.1(8)
C(40) C(41) C(42) C(43) 4.5(8)
C(41) C(42) C(43) C(38) -2.1(7)
